data_7127196
loop_
_publ_author_name
'Gao, Bingjian'
'Zou, Suchen'
'Yang, Guoqing'
'Ding, Yongzheng'
'Huang, Hanmin'

_publ_section_title
;
 Carbonylative cycloaddition between two different alkenes enabled by
 reactive directing groups: expedited construction of bridged polycyclic
 skeletons.
;
_journal_issue 81
_journal_name_full 'Chemical communications (Cambridge, England)'
_journal_page_first 12198
_journal_page_last 12201
_journal_paper_doi 10.1039/d0cc05362g
_journal_volume 56
_journal_year 2020
_chemical_formula_moiety '0.57(C19 H18 O2)'
_chemical_formula_sum 'C10.86 H10.29 O1.14'
_chemical_formula_weight 159.05
_space_group_crystal_system orthorhombic
_space_group_IT_number 61
_space_group_name_Hall '-P 2ac 2ab'
_space_group_name_H-M_alt 'P b c a'
_atom_sites_solution_hydrogens geom
_atom_sites_solution_primary dual
_audit_creation_date 2019-03-20
_audit_creation_method
;
Olex2 1.2
(compiled 2018.05.29 svn.r3508 for OlexSys, GUI svn.r5506)
;
_audit_update_record
;
2020-03-15 deposited with the CCDC.	2020-09-02 downloaded from the CCDC.
;
_cell_angle_alpha 90
_cell_angle_beta 90
_cell_angle_gamma 90
_cell_formula_units_Z 14
_cell_length_a 7.2898(2)
_cell_length_b 15.8113(4)
_cell_length_c 25.4414(9)
_cell_measurement_reflns_used 3271
_cell_measurement_temperature 293(2)
_cell_measurement_theta_max 73.6040
_cell_measurement_theta_min 4.4800
_cell_volume 2932.41(15)
_computing_molecular_graphics 'Olex2 (Dolomanov et al., 2009)'
_computing_publication_material 'Olex2 (Dolomanov et al., 2009)'
_computing_structure_refinement 'ShelXL (Sheldrick, 2015)'
_computing_structure_solution 'ShelXT (Sheldrick, 2015)'
_diffrn_ambient_temperature 293(2)
_diffrn_measured_fraction_theta_full 1.000
_diffrn_measured_fraction_theta_max 0.970
_diffrn_measurement_device_type 'SuperNova, Dual, Cu at zero, AtlasS2'
_diffrn_radiation_type CuK\a
_diffrn_radiation_wavelength 1.54184
_diffrn_reflns_av_R_equivalents 0.0210
_diffrn_reflns_av_unetI/netI 0.0218
_diffrn_reflns_Laue_measured_fraction_full 1.000
_diffrn_reflns_Laue_measured_fraction_max 0.970
_diffrn_reflns_limit_h_max 8
_diffrn_reflns_limit_h_min -5
_diffrn_reflns_limit_k_max 19
_diffrn_reflns_limit_k_min -19
_diffrn_reflns_limit_l_max 15
_diffrn_reflns_limit_l_min -30
_diffrn_reflns_number 6277
_diffrn_reflns_point_group_measured_fraction_full 1.000
_diffrn_reflns_point_group_measured_fraction_max 0.970
_diffrn_reflns_theta_full 67.684
_diffrn_reflns_theta_max 73.800
_diffrn_reflns_theta_min 3.474
_exptl_absorpt_coefficient_mu 0.635
_exptl_crystal_density_diffrn 1.261
_exptl_crystal_description block
_exptl_crystal_F_000 1184
_refine_diff_density_max 0.225
_refine_diff_density_min -0.416
_refine_diff_density_rms 0.111
_refine_ls_extinction_method none
_refine_ls_goodness_of_fit_ref 1.035
_refine_ls_hydrogen_treatment constr
_refine_ls_matrix_type full
_refine_ls_number_parameters 192
_refine_ls_number_reflns 2876
_refine_ls_number_restraints 0
_refine_ls_restrained_S_all 1.035
_refine_ls_R_factor_all 0.0737
_refine_ls_R_factor_gt 0.0659
_refine_ls_shift/su_max 0.000
_refine_ls_shift/su_mean 0.000
_refine_ls_structure_factor_coef Fsqd
_refine_ls_weighting_details 'w=1/[\s^2^(Fo^2^)+(0.1046P)^2^+0.3919P] where P=(Fo^2^+2Fc^2^)/3'
_refine_ls_weighting_scheme calc
_refine_ls_wR_factor_gt 0.1652
_refine_ls_wR_factor_ref 0.1764
_reflns_Friedel_coverage 0.000
_reflns_number_gt 2382
_reflns_number_total 2876
_reflns_threshold_expression 'I > 2\s(I)'
_cod_data_source_file d0cc05362g2.cif
_cod_data_source_block gbj-x190318
_cod_depositor_comments 'Adding full bibliography for 7127193--7127197.cif.'
_cod_database_code 7127196
_shelx_shelxl_version_number 2018/3
_shelx_space_group_comment
;
The symmetry employed for this shelxl refinement is uniquely defined
by the following loop, which should always be used as a source of
symmetry information in preference to the above space-group names.
They are only intended as comments.
;
_olex2_refinement_description
;
1. Fixed Uiso
 At 1.2 times of:
  All C(H) groups, All C(H,H) groups
 At 1.5 times of:
  All C(H,H,H) groups
2.a Ternary CH refined with riding coordinates:
 C12(H12)
2.b Secondary CH2 refined with riding coordinates:
 C11(H11A,H11B)
2.c Aromatic/amide H refined with riding coordinates:
 C15(H15), C18(H18), C4(H4), C16(H16), C17(H17), C2(H2), C1(H1), C5(H5), C6(H6)
2.d Idealised Me refined as rotating group:
 C10(H10A,H10B,H10C), C7(H7A,H7B,H7C)
;
_olex2_submission_special_instructions 'No special instructions were received'

loop_
_space_group_symop_operation_xyz
'x, y, z'
'-x+1/2, -y, z+1/2'
'-x, y+1/2, -z+1/2'
'x+1/2, -y+1/2, -z'
'-x, -y, -z'
'x-1/2, y, -z-1/2'
'x, -y-1/2, z-1/2'
'-x-1/2, y-1/2, z'

loop_
_atom_site_label
_atom_site_type_symbol
_atom_site_fract_x
_atom_site_fract_y
_atom_site_fract_z
_atom_site_U_iso_or_equiv
_atom_site_adp_type
_atom_site_occupancy
_atom_site_site_symmetry_order
_atom_site_calc_flag
_atom_site_refinement_flags_posn
_atom_site_refinement_flags_adp
_atom_site_refinement_flags_occupancy
_atom_site_disorder_assembly
_atom_site_disorder_group
O2 O 0.5056(2) 0.52079(8) 0.29762(6) 0.0751(4) Uani 1 1 d . . . . .
C13 C 0.5134(2) 0.36099(9) 0.34218(6) 0.0496(4) Uani 1 1 d . . . . .
C14 C 0.5867(2) 0.37438(10) 0.29232(6) 0.0532(4) Uani 1 1 d . . . . .
O1 O 0.3040(3) 0.55079(12) 0.35935(9) 0.1139(7) Uani 1 1 d . . . . .
C8 C 0.7345(3) 0.46514(9) 0.38222(7) 0.0568(4) Uani 1 1 d . . . . .
C9 C 0.5218(2) 0.43821(10) 0.37705(7) 0.0565(4) Uani 1 1 d . . . . .
C3 C 0.8380(2) 0.39500(11) 0.41108(7) 0.0605(4) Uani 1 1 d . . . . .
C11 C 0.8071(3) 0.47896(11) 0.32552(7) 0.0627(5) Uani 1 1 d . . . . .
H11A H 0.850985 0.536572 0.321797 0.075 Uiso 1 1 calc R . . . .
H11B H 0.909113 0.441023 0.318916 0.075 Uiso 1 1 calc R . . . .
C15 C 0.4496(2) 0.28133(11) 0.35530(8) 0.0646(5) Uani 1 1 d . . . . .
H15 H 0.398090 0.271526 0.388190 0.078 Uiso 1 1 calc R . . . .
C12 C 0.6557(3) 0.46249(11) 0.28577(7) 0.0627(5) Uani 1 1 d . . . . .
H12 H 0.700769 0.471420 0.249903 0.075 Uiso 1 1 calc R . . . .
C18 C 0.6017(2) 0.30925(13) 0.25645(8) 0.0700(5) Uani 1 1 d . . . . .
H18 H 0.652743 0.318639 0.223465 0.084 Uiso 1 1 calc R . . . .
C4 C 0.9000(2) 0.32344(11) 0.38440(10) 0.0721(6) Uani 1 1 d . . . . .
H4 H 0.878385 0.319134 0.348476 0.086 Uiso 1 1 calc R . . . .
C19 C 0.4313(3) 0.50807(12) 0.34553(9) 0.0727(5) Uani 1 1 d . . . . .
C16 C 0.4630(3) 0.21631(11) 0.31898(11) 0.0803(7) Uani 1 1 d . . . . .
H16 H 0.419695 0.162744 0.327586 0.096 Uiso 1 1 calc R . . . .
C17 C 0.5396(3) 0.23014(13) 0.27039(12) 0.0836(7) Uani 1 1 d . . . . .
H17 H 0.549640 0.185606 0.246687 0.100 Uiso 1 1 calc R . . . .
C10 C 0.4247(3) 0.42772(17) 0.42964(9) 0.0845(6) Uani 1 1 d . . . . .
H10A H 0.300314 0.410110 0.423740 0.127 Uiso 1 1 calc GR . . . .
H10B H 0.425205 0.480652 0.448117 0.127 Uiso 1 1 calc GR . . . .
H10C H 0.487207 0.385773 0.450205 0.127 Uiso 1 1 calc GR . . . .
C2 C 0.8705(3) 0.39875(18) 0.46500(9) 0.0913(8) Uani 1 1 d . . . . .
H2 H 0.831078 0.445174 0.484406 0.110 Uiso 1 1 calc R . . . .
C7 C 0.7512(4) 0.55011(14) 0.41129(11) 0.0958(8) Uani 1 1 d . . . . .
H7A H 0.690194 0.593410 0.391445 0.144 Uiso 1 1 calc GR . . . .
H7B H 0.878438 0.564485 0.415203 0.144 Uiso 1 1 calc GR . . . .
H7C H 0.695491 0.545445 0.445352 0.144 Uiso 1 1 calc GR . . . .
C1 C 0.9640(5) 0.3313(3) 0.49004(13) 0.1264(14) Uani 1 1 d . . . . .
H1 H 0.985823 0.333764 0.526027 0.152 Uiso 1 1 calc R . . . .
C5 C 0.9922(3) 0.25898(15) 0.40941(16) 0.1078(11) Uani 1 1 d . . . . .
H5 H 1.033910 0.212662 0.390305 0.129 Uiso 1 1 calc R . . . .
C6 C 1.0222(4) 0.2632(3) 0.4621(2) 0.1378(17) Uani 1 1 d . . . . .
H6 H 1.082708 0.219190 0.479142 0.165 Uiso 1 1 calc R . . . .

loop_
_atom_site_aniso_label
_atom_site_aniso_U_11
_atom_site_aniso_U_22
_atom_site_aniso_U_33
_atom_site_aniso_U_23
_atom_site_aniso_U_13
_atom_site_aniso_U_12
O2 0.0827(9) 0.0518(7) 0.0908(10) 0.0230(6) -0.0152(7) 0.0003(6)
C13 0.0400(7) 0.0459(8) 0.0629(9) 0.0087(7) -0.0017(6) 0.0018(6)
C14 0.0444(8) 0.0551(9) 0.0602(9) 0.0013(7) -0.0018(6) -0.0019(6)
O1 0.0989(13) 0.0869(11) 0.1558(19) -0.0024(11) 0.0007(12) 0.0470(10)
C8 0.0637(10) 0.0453(8) 0.0615(9) -0.0016(7) -0.0015(8) -0.0046(7)
C9 0.0544(9) 0.0535(8) 0.0617(10) 0.0033(7) 0.0037(7) 0.0063(7)
C3 0.0530(9) 0.0630(10) 0.0654(10) 0.0121(8) -0.0086(7) -0.0156(7)
C11 0.0648(10) 0.0543(9) 0.0690(11) 0.0128(8) 0.0000(8) -0.0162(7)
C15 0.0467(9) 0.0551(9) 0.0919(13) 0.0230(9) -0.0048(8) -0.0033(7)
C12 0.0654(10) 0.0645(10) 0.0582(9) 0.0149(7) -0.0005(8) -0.0114(8)
C18 0.0502(9) 0.0835(12) 0.0764(12) -0.0184(10) -0.0051(8) 0.0031(8)
C4 0.0501(9) 0.0570(9) 0.1090(15) 0.0137(10) -0.0093(9) -0.0029(7)
C19 0.0732(12) 0.0509(9) 0.0941(15) 0.0020(9) -0.0068(11) 0.0124(9)
C16 0.0545(10) 0.0425(9) 0.144(2) 0.0084(10) -0.0200(12) -0.0018(7)
C17 0.0598(11) 0.0611(11) 0.130(2) -0.0288(12) -0.0176(12) 0.0096(9)
C10 0.0714(12) 0.1114(17) 0.0708(12) -0.0007(11) 0.0189(10) 0.0065(12)
C2 0.0840(15) 0.1180(18) 0.0719(12) 0.0204(13) -0.0213(11) -0.0409(14)
C7 0.119(2) 0.0610(11) 0.1070(18) -0.0241(12) -0.0023(16) -0.0094(12)
C1 0.099(2) 0.173(3) 0.107(2) 0.077(2) -0.0512(17) -0.065(2)
C5 0.0537(11) 0.0723(14) 0.197(3) 0.0449(17) -0.0225(15) -0.0061(10)
C6 0.0746(17) 0.126(3) 0.212(4) 0.101(3) -0.054(2) -0.0387(18)

loop_
_atom_type_symbol
_atom_type_description
_atom_type_scat_dispersion_real
_atom_type_scat_dispersion_imag
_atom_type_scat_source
C C 0.0181 0.0091 'International Tables Vol C Tables 4.2.6.8 and 6.1.1.4'
H H 0.0000 0.0000 'International Tables Vol C Tables 4.2.6.8 and 6.1.1.4'
O O 0.0492 0.0322 'International Tables Vol C Tables 4.2.6.8 and 6.1.1.4'

loop_
_geom_angle_atom_site_label_1
_geom_angle_atom_site_label_2
_geom_angle_atom_site_label_3
_geom_angle
_geom_angle_site_symmetry_1
_geom_angle_site_symmetry_3
_geom_angle_publ_flag
C19 O2 C12 113.13(13) . . ?
C14 C13 C9 113.37(13) . . ?
C15 C13 C14 119.17(16) . . ?
C15 C13 C9 127.41(16) . . ?
C13 C14 C12 111.93(14) . . ?
C18 C14 C13 121.27(16) . . ?
C18 C14 C12 126.64(17) . . ?
C3 C8 C9 108.78(13) . . ?
C3 C8 C11 112.34(15) . . ?
C3 C8 C7 111.31(18) . . ?
C11 C8 C9 106.81(14) . . ?
C7 C8 C9 110.24(17) . . ?
C7 C8 C11 107.26(16) . . ?
C13 C9 C8 107.46(13) . . ?
C13 C9 C19 105.11(15) . . ?
C13 C9 C10 114.16(16) . . ?
C19 C9 C8 105.62(14) . . ?
C19 C9 C10 109.98(17) . . ?
C10 C9 C8 113.83(16) . . ?
C4 C3 C8 120.97(17) . . ?
C2 C3 C8 121.7(2) . . ?
C2 C3 C4 117.3(2) . . ?
C12 C11 C8 110.29(15) . . ?
C13 C15 C16 119.38(18) . . ?
O2 C12 C14 108.27(14) . . ?
O2 C12 C11 107.36(16) . . ?
C14 C12 C11 109.34(14) . . ?
C17 C18 C14 118.8(2) . . ?
C5 C4 C3 122.3(3) . . ?
O2 C19 C9 114.31(16) . . ?
O1 C19 O2 119.4(2) . . ?
O1 C19 C9 126.3(2) . . ?
C17 C16 C15 120.70(17) . . ?
C16 C17 C18 120.66(19) . . ?
C3 C2 C1 119.5(3) . . ?
C6 C1 C2 120.8(3) . . ?
C6 C5 C4 119.9(3) . . ?
C1 C6 C5 120.2(3) . . ?

loop_
_geom_bond_atom_site_label_1
_geom_bond_atom_site_label_2
_geom_bond_distance
_geom_bond_site_symmetry_2
_geom_bond_publ_flag
O2 C12 1.462(2) . ?
O2 C19 1.349(3) . ?
C13 C14 1.393(2) . ?
C13 C9 1.511(2) . ?
C13 C15 1.384(2) . ?
C14 C12 1.491(2) . ?
C14 C18 1.380(2) . ?
O1 C19 1.200(3) . ?
C8 C9 1.613(3) . ?
C8 C3 1.529(2) . ?
C8 C11 1.552(3) . ?
C8 C7 1.538(3) . ?
C9 C19 1.516(2) . ?
C9 C10 1.523(3) . ?
C3 C4 1.395(3) . ?
C3 C2 1.393(3) . ?
C11 C12 1.519(3) . ?
C15 C16 1.386(3) . ?
C18 C17 1.377(3) . ?
C4 C5 1.377(3) . ?
C16 C17 1.374(4) . ?
C2 C1 1.417(5) . ?
C1 C6 1.358(5) . ?
C5 C6 1.361(5) . ?
